data_7113654
loop_
_publ_author_name
'Patient, Lee'
'Berry, Malcolm B.'
'Coles, Simon J.'
'Hursthouse, Mike B.'
'Kilburn, Jeremy D.'

_publ_section_title
;
 Lewis acid mediated cyclisations of silylated methylenecyclopropyl
 hydrazones
;
_journal_coden_ASTM CHCOFS
_journal_issue 20
_journal_name_full
;
 Chemical Communications (Cambridge, United Kingdom)
;
_journal_page_first 2552
_journal_page_last 2553
_journal_paper_doi 10.1039/b306636c
_journal_year 2003
_chemical_formula_sum 'C18 H28 N2 O2 S Si'
_chemical_formula_weight 364.57
_space_group_IT_number 14
_symmetry_cell_setting monoclinic
_symmetry_space_group_name_Hall '-P 2ybc'
_symmetry_space_group_name_H-M 'P 1 21/c 1'
_atom_sites_solution_hydrogens geom
_atom_sites_solution_primary direct
_atom_sites_solution_secondary difmap
_audit_creation_method SHELXL-97
_cell_angle_alpha 90.00
_cell_angle_beta 116.1400(10)
_cell_angle_gamma 90.00
_cell_formula_units_Z 4
_cell_length_a 9.4824(2)
_cell_length_b 22.6655(6)
_cell_length_c 10.0368(3)
_cell_measurement_reflns_used 8192
_cell_measurement_temperature 120(2)
_cell_measurement_theta_max 27.48
_cell_measurement_theta_min 2.91
_cell_volume 1936.51(9)
_computing_cell_refinement 'DENZO & COLLECT'
_computing_data_collection 'DENZO (Otwinowski & Minor, 1997) & COLLECT (Hooft, 1998)'
_computing_data_reduction 'DENZO & COLLECT'
_computing_structure_refinement 'SHELXL-97 (Sheldrick, 1997)'
_computing_structure_solution 'SHELXS-97 (Sheldrick, 1997)'
_diffrn_ambient_temperature 120(2)
_diffrn_detector_area_resol_mean 9.091
_diffrn_measured_fraction_theta_full 0.974
_diffrn_measured_fraction_theta_max 0.974
_diffrn_measurement_device_type 'Nonius KappaCCD'
_diffrn_measurement_method '\f & \w scans'
_diffrn_radiation_monochromator graphite
_diffrn_radiation_source 'NONIUS FR591 rotating anode'
_diffrn_radiation_type MoK\a
_diffrn_radiation_wavelength 0.71073
_diffrn_reflns_av_R_equivalents 0.0682
_diffrn_reflns_av_sigmaI/netI 0.0607
_diffrn_reflns_limit_h_max 12
_diffrn_reflns_limit_h_min -12
_diffrn_reflns_limit_k_max 29
_diffrn_reflns_limit_k_min -25
_diffrn_reflns_limit_l_max 13
_diffrn_reflns_limit_l_min -13
_diffrn_reflns_number 12067
_diffrn_reflns_theta_full 27.49
_diffrn_reflns_theta_max 27.49
_diffrn_reflns_theta_min 2.99
_diffrn_standards_decay_% negligible
_exptl_absorpt_coefficient_mu 0.242
_exptl_absorpt_correction_T_max 0.9762
_exptl_absorpt_correction_T_min 0.9223
_exptl_absorpt_correction_type multi-scan
_exptl_absorpt_process_details 'SORTAV Blessing (1997)'
_exptl_crystal_colour colourless
_exptl_crystal_density_diffrn 1.250
_exptl_crystal_density_method 'not measured'
_exptl_crystal_description block
_exptl_crystal_F_000 784
_exptl_crystal_size_max 0.34
_exptl_crystal_size_mid 0.18
_exptl_crystal_size_min 0.10
_refine_diff_density_max 0.609
_refine_diff_density_min -0.603
_refine_diff_density_rms 0.068
_refine_ls_extinction_coef 0.0000(17)
_refine_ls_extinction_expression Fc^*^=kFc[1+0.001xFc^2^\l^3^/sin(2\q)]^-1/4^
_refine_ls_extinction_method SHELXL
_refine_ls_goodness_of_fit_ref 1.006
_refine_ls_hydrogen_treatment riding
_refine_ls_matrix_type full
_refine_ls_number_parameters 226
_refine_ls_number_reflns 4341
_refine_ls_number_restraints 0
_refine_ls_restrained_S_all 1.006
_refine_ls_R_factor_all 0.0647
_refine_ls_R_factor_gt 0.0474
_refine_ls_shift/su_max 0.641
_refine_ls_shift/su_mean 0.004
_refine_ls_structure_factor_coef Fsqd
_refine_ls_weighting_details 'calc w=1/[\s^2^(Fo^2^)+(0.0820P)^2^+0.3863P] where P=(Fo^2^+2Fc^2^)/3'
_refine_ls_weighting_scheme calc
_refine_ls_wR_factor_gt 0.1236
_refine_ls_wR_factor_ref 0.1348
_reflns_number_gt 3436
_reflns_number_total 4341
_reflns_threshold_expression >2sigma(I)
_cod_duplicate_entry 7104842
_cod_data_source_file b306636c.txt
_cod_data_source_block 13d
_cod_depositor_comments
;
The following automatic conversions were performed:

'_symmetry_cell_setting' value 'Monoclinic' changed to 'monoclinic'
according to
/usr/data/users/saulius/automatic-downloads/retrospective/RSC/lib/dictionaries/cif_core.dic
dictionary named 'cif_core.dic' version 2.4.2 from 2011-04-26.

Automatic conversion script
Id: cif_fix_values 2281 2013-09-26 08:29:07Z andrius 
;
_cod_original_sg_symbol_H-M P2(1)/c
_cod_database_code 7113654

loop_
_symmetry_equiv_pos_as_xyz
'x, y, z'
'-x, y+1/2, -z+1/2'
'-x, -y, -z'
'x, -y-1/2, z-1/2'

loop_
_atom_site_label
_atom_site_type_symbol
_atom_site_fract_x
_atom_site_fract_y
_atom_site_fract_z
_atom_site_U_iso_or_equiv
_atom_site_adp_type
_atom_site_occupancy
_atom_site_symmetry_multiplicity
_atom_site_calc_flag
_atom_site_refinement_flags
C11 C 0.3395(2) 0.10254(9) 0.8002(2) 0.0266(4) Uani 1 1 d .
H11A H 0.4110 0.1053 0.9024 0.032 Uiso 1 1 calc R
H11B H 0.2482 0.0787 0.7698 0.032 Uiso 1 1 calc R
C1 C -0.2714(3) 0.04432(12) 0.0342(2) 0.0353(5) Uani 1 1 d .
H1A H -0.3083 0.0674 0.0953 0.053 Uiso 1 1 calc R
H1B H -0.3012 0.0029 0.0336 0.053 Uiso 1 1 calc R
H1C H -0.3193 0.0596 -0.0675 0.053 Uiso 1 1 calc R
C2 C -0.0952(2) 0.04900(10) 0.0975(2) 0.0246(4) Uani 1 1 d .
C3 C -0.0245(3) 0.10019(9) 0.0789(2) 0.0286(5) Uani 1 1 d .
H3 H -0.0886 0.1320 0.0229 0.034 Uiso 1 1 calc R
C4 C 0.1377(3) 0.10572(9) 0.1407(2) 0.0262(4) Uani 1 1 d .
H4 H 0.1844 0.1406 0.1257 0.031 Uiso 1 1 calc R
C5 C 0.2308(2) 0.05958(8) 0.2246(2) 0.0187(4) Uani 1 1 d .
C6 C 0.1640(2) 0.00797(8) 0.2446(2) 0.0212(4) Uani 1 1 d .
H6 H 0.2284 -0.0235 0.3018 0.025 Uiso 1 1 calc R
C7 C 0.0015(2) 0.00309(9) 0.1796(2) 0.0239(4) Uani 1 1 d .
H7 H -0.0449 -0.0325 0.1914 0.029 Uiso 1 1 calc R
C8 C 0.4704(2) 0.19430(8) 0.5716(2) 0.0207(4) Uani 1 1 d .
H8 H 0.5695 0.2019 0.5623 0.025 Uiso 1 1 calc R
C9 C 0.5056(2) 0.17172(9) 0.7283(2) 0.0225(4) Uani 1 1 d .
H9A H 0.6056 0.1495 0.7725 0.027 Uiso 1 1 calc R
H9B H 0.5112 0.2048 0.7948 0.027 Uiso 1 1 calc R
C10 C 0.3671(2) 0.13176(8) 0.7009(2) 0.0197(4) Uani 1 1 d .
C12 C 0.2658(2) 0.13006(8) 0.5332(2) 0.0178(4) Uani 1 1 d .
H12 H 0.2196 0.0900 0.4996 0.021 Uiso 1 1 calc R
C13 C 0.1375(2) 0.17809(8) 0.4800(2) 0.0188(4) Uani 1 1 d .
H13 H 0.1026 0.1817 0.3706 0.023 Uiso 1 1 calc R
C14 C 0.2134(2) 0.23795(8) 0.5459(2) 0.0213(4) Uani 1 1 d .
H14A H 0.1373 0.2700 0.4960 0.026 Uiso 1 1 calc R
H14B H 0.2388 0.2389 0.6527 0.026 Uiso 1 1 calc R
C15 C 0.3638(2) 0.24893(8) 0.5277(2) 0.0230(4) Uani 1 1 d .
H15A H 0.3355 0.2592 0.4231 0.028 Uiso 1 1 calc R
H15B H 0.4216 0.2827 0.5906 0.028 Uiso 1 1 calc R
C16 C -0.0287(3) 0.18020(11) 0.6896(2) 0.0339(5) Uani 1 1 d .
H16A H -0.0136 0.2229 0.7050 0.051 Uiso 1 1 calc R
H16B H 0.0616 0.1595 0.7657 0.051 Uiso 1 1 calc R
H16C H -0.1246 0.1684 0.6967 0.051 Uiso 1 1 calc R
C17 C -0.0944(2) 0.08091(9) 0.4644(2) 0.0236(4) Uani 1 1 d .
H17A H -0.1954 0.0727 0.4656 0.035 Uiso 1 1 calc R
H17B H -0.0119 0.0573 0.5412 0.035 Uiso 1 1 calc R
H17C H -0.1010 0.0707 0.3670 0.035 Uiso 1 1 calc R
C18 C -0.2078(2) 0.20595(10) 0.3609(3) 0.0330(5) Uani 1 1 d .
H18A H -0.2157 0.1976 0.2621 0.049 Uiso 1 1 calc R
H18B H -0.1850 0.2479 0.3837 0.049 Uiso 1 1 calc R
H18C H -0.3074 0.1960 0.3630 0.049 Uiso 1 1 calc R
N1 N 0.47818(18) 0.09669(7) 0.48158(18) 0.0189(3) Uani 1 1 d .
N2 N 0.37739(18) 0.14601(6) 0.47049(17) 0.0184(3) Uani 1 1 d .
O1 O 0.51214(15) 0.01250(6) 0.34516(15) 0.0227(3) Uani 1 1 d .
O2 O 0.47692(17) 0.11237(6) 0.23424(15) 0.0260(3) Uani 1 1 d .
Si1 Si -0.04680(6) 0.16079(2) 0.50165(6) 0.02014(16) Uani 1 1 d .
S1 S 0.43646(5) 0.069347(19) 0.31572(5) 0.01837(15) Uani 1 1 d .
H1 H 0.472(3) 0.0699(12) 0.532(3) 0.038(7) Uiso 1 1 d .

loop_
_atom_site_aniso_label
_atom_site_aniso_U_11
_atom_site_aniso_U_22
_atom_site_aniso_U_33
_atom_site_aniso_U_23
_atom_site_aniso_U_13
_atom_site_aniso_U_12
C11 0.0177(10) 0.0300(11) 0.0308(11) 0.0064(8) 0.0095(9) 0.0021(8)
C1 0.0206(11) 0.0539(15) 0.0289(11) 0.0010(10) 0.0086(9) 0.0011(10)
C2 0.0189(10) 0.0358(11) 0.0179(9) -0.0034(8) 0.0070(8) 0.0011(9)
C3 0.0264(11) 0.0254(11) 0.0274(11) 0.0032(8) 0.0059(9) 0.0065(9)
C4 0.0277(11) 0.0192(9) 0.0282(10) 0.0020(8) 0.0091(9) -0.0002(8)
C5 0.0185(9) 0.0177(9) 0.0222(9) -0.0009(7) 0.0109(8) -0.0006(7)
C6 0.0224(10) 0.0195(9) 0.0237(9) 0.0020(7) 0.0120(8) 0.0018(8)
C7 0.0226(10) 0.0280(10) 0.0242(9) 0.0009(8) 0.0132(8) -0.0036(8)
C8 0.0187(10) 0.0181(9) 0.0256(10) -0.0029(7) 0.0101(8) -0.0060(7)
C9 0.0179(10) 0.0236(10) 0.0243(10) -0.0009(7) 0.0077(8) -0.0027(8)
C10 0.0149(9) 0.0171(9) 0.0275(10) 0.0011(7) 0.0096(8) 0.0030(7)
C12 0.0143(9) 0.0137(8) 0.0272(10) -0.0006(7) 0.0107(8) -0.0010(7)
C13 0.0162(9) 0.0175(9) 0.0231(9) -0.0013(7) 0.0090(8) 0.0004(7)
C14 0.0237(10) 0.0144(9) 0.0245(10) -0.0008(7) 0.0096(8) 0.0006(8)
C15 0.0278(11) 0.0158(9) 0.0261(10) -0.0022(7) 0.0124(9) -0.0053(8)
C16 0.0318(12) 0.0372(12) 0.0393(12) -0.0092(10) 0.0216(11) 0.0032(10)
C17 0.0206(10) 0.0247(10) 0.0275(10) -0.0001(8) 0.0125(9) -0.0029(8)
C18 0.0203(11) 0.0299(11) 0.0463(13) 0.0072(10) 0.0124(10) 0.0038(9)
N1 0.0156(8) 0.0171(8) 0.0253(8) 0.0014(6) 0.0102(7) 0.0031(6)
N2 0.0160(8) 0.0142(7) 0.0271(8) -0.0015(6) 0.0114(7) -0.0008(6)
O1 0.0223(7) 0.0183(7) 0.0325(8) 0.0005(5) 0.0166(6) 0.0029(6)
O2 0.0292(8) 0.0214(7) 0.0332(8) 0.0028(6) 0.0193(7) -0.0047(6)
Si1 0.0161(3) 0.0191(3) 0.0263(3) -0.0012(2) 0.0104(2) 0.0026(2)
S1 0.0178(3) 0.0155(3) 0.0254(3) 0.00061(17) 0.0128(2) -0.00002(17)

loop_
_atom_type_symbol
_atom_type_description
_atom_type_scat_dispersion_real
_atom_type_scat_dispersion_imag
_atom_type_scat_source
C C 0.0033 0.0016 'International Tables Vol C Tables 4.2.6.8 and 6.1.1.4'
H H 0.0000 0.0000 'International Tables Vol C Tables 4.2.6.8 and 6.1.1.4'
N N 0.0061 0.0033 'International Tables Vol C Tables 4.2.6.8 and 6.1.1.4'
O O 0.0106 0.0060 'International Tables Vol C Tables 4.2.6.8 and 6.1.1.4'
Si Si 0.0817 0.0704 'International Tables Vol C Tables 4.2.6.8 and 6.1.1.4'
S S 0.1246 0.1234 'International Tables Vol C Tables 4.2.6.8 and 6.1.1.4'

loop_
_geom_angle_atom_site_label_1
_geom_angle_atom_site_label_2
_geom_angle_atom_site_label_3
_geom_angle
C10 C11 H11A 120.0
C10 C11 H11B 120.0
H11A C11 H11B 120.0
C2 C1 H1A 109.5
C2 C1 H1B 109.5
H1A C1 H1B 109.5
C2 C1 H1C 109.5
H1A C1 H1C 109.5
H1B C1 H1C 109.5
C3 C2 C7 118.14(18)
C3 C2 C1 120.8(2)
C7 C2 C1 121.1(2)
C4 C3 C2 121.30(19)
C4 C3 H3 119.3
C2 C3 H3 119.3
C3 C4 C5 119.11(19)
C3 C4 H4 120.4
C5 C4 H4 120.4
C6 C5 C4 120.98(18)
C6 C5 S1 120.11(15)
C4 C5 S1 118.80(15)
C5 C6 C7 118.84(18)
C5 C6 H6 120.6
C7 C6 H6 120.6
C6 C7 C2 121.61(19)
C6 C7 H7 119.2
C2 C7 H7 119.2
N2 C8 C15 106.29(15)
N2 C8 C9 104.35(14)
C15 C8 C9 112.29(15)
N2 C8 H8 111.2
C15 C8 H8 111.2
C9 C8 H8 111.2
C10 C9 C8 103.40(15)
C10 C9 H9A 111.1
C8 C9 H9A 111.1
C10 C9 H9B 111.1
C8 C9 H9B 111.1
H9A C9 H9B 109.0
C11 C10 C9 127.46(18)
C11 C10 C12 125.73(18)
C9 C10 C12 106.79(15)
N2 C12 C10 103.85(14)
N2 C12 C13 106.27(14)
C10 C12 C13 112.40(14)
N2 C12 H12 111.3
C10 C12 H12 111.3
C13 C12 H12 111.3
C14 C13 C12 108.97(15)
C14 C13 Si1 114.35(12)
C12 C13 Si1 116.15(12)
C14 C13 H13 105.5
C12 C13 H13 105.5
Si1 C13 H13 105.5
C15 C14 C13 111.94(15)
C15 C14 H14A 109.2
C13 C14 H14A 109.2
C15 C14 H14B 109.2
C13 C14 H14B 109.2
H14A C14 H14B 107.9
C8 C15 C14 111.31(15)
C8 C15 H15A 109.4
C14 C15 H15A 109.4
C8 C15 H15B 109.4
C14 C15 H15B 109.4
H15A C15 H15B 108.0
Si1 C16 H16A 109.5
Si1 C16 H16B 109.5
H16A C16 H16B 109.5
Si1 C16 H16C 109.5
H16A C16 H16C 109.5
H16B C16 H16C 109.5
Si1 C17 H17A 109.5
Si1 C17 H17B 109.5
H17A C17 H17B 109.5
Si1 C17 H17C 109.5
H17A C17 H17C 109.5
H17B C17 H17C 109.5
Si1 C18 H18A 109.5
Si1 C18 H18B 109.5
H18A C18 H18B 109.5
Si1 C18 H18C 109.5
H18A C18 H18C 109.5
H18B C18 H18C 109.5
N2 N1 S1 110.88(12)
N2 N1 H1 113.3(18)
S1 N1 H1 107.6(18)
N1 N2 C8 110.11(14)
N1 N2 C12 110.37(13)
C8 N2 C12 101.98(13)
C17 Si1 C18 109.66(10)
C17 Si1 C16 109.71(10)
C18 Si1 C16 108.41(11)
C17 Si1 C13 109.41(9)
C18 Si1 C13 106.76(9)
C16 Si1 C13 112.81(9)
O2 S1 O1 119.50(8)
O2 S1 N1 108.36(9)
O1 S1 N1 104.61(8)
O2 S1 C5 107.64(9)
O1 S1 C5 109.32(8)
N1 S1 C5 106.74(8)

loop_
_geom_bond_atom_site_label_1
_geom_bond_atom_site_label_2
_geom_bond_distance
C11 C10 1.316(3)
C11 H11A 0.9500
C11 H11B 0.9500
C1 C2 1.507(3)
C1 H1A 0.9800
C1 H1B 0.9800
C1 H1C 0.9800
C2 C3 1.393(3)
C2 C7 1.392(3)
C3 C4 1.387(3)
C3 H3 0.9500
C4 C5 1.388(3)
C4 H4 0.9500
C5 C6 1.386(3)
C5 S1 1.7656(19)
C6 C7 1.388(3)
C6 H6 0.9500
C7 H7 0.9500
C8 N2 1.489(2)
C8 C15 1.535(3)
C8 C9 1.544(3)
C8 H8 1.0000
C9 C10 1.517(3)
C9 H9A 0.9900
C9 H9B 0.9900
C10 C12 1.527(3)
C12 N2 1.495(2)
C12 C13 1.542(2)
C12 H12 1.0000
C13 C14 1.542(3)
C13 Si1 1.8950(19)
C13 H13 1.0000
C14 C15 1.536(3)
C14 H14A 0.9900
C14 H14B 0.9900
C15 H15A 0.9900
C15 H15B 0.9900
C16 Si1 1.870(2)
C16 H16A 0.9800
C16 H16B 0.9800
C16 H16C 0.9800
C17 Si1 1.864(2)
C17 H17A 0.9800
C17 H17B 0.9800
C17 H17C 0.9800
C18 Si1 1.864(2)
C18 H18A 0.9800
C18 H18B 0.9800
C18 H18C 0.9800
N1 N2 1.443(2)
N1 S1 1.6527(16)
N1 H1 0.81(3)
O1 S1 1.4407(14)
O2 S1 1.4294(13)
